data_7223882
loop_
_publ_author_name
'K\"o\,c, Muzaffer'
'Zorlu, Yunus'
'\.I\,sci, \"Umit'
'Berber, Sava\,s'
'Ahsen, Vefa'
'Dumoulin, Fabienne'

_publ_section_title
;
 A library of dimeric and trimeric phthalonitriles linked by a single
 aromatic ring: comparative structural and DFT investigations
;
_journal_issue 8
_journal_name_full CrystEngComm
_journal_page_first 1416
_journal_paper_doi 10.1039/C5CE02261D
_journal_volume 18
_journal_year 2016
_chemical_formula_moiety 'C22 H10 N4 O2 '
_chemical_formula_sum 'C22 H10 N4 O2'
_chemical_formula_weight 362.34
_chemical_name_common phthalonitrile
_space_group_crystal_system monoclinic
_space_group_IT_number 15
_space_group_name_Hall '-C 2yc'
_space_group_name_H-M_alt 'C 1 2/c 1'
_symmetry_space_group_name_Hall '-C 2yc'
_symmetry_space_group_name_H-M 'C 1 2/c 1'
_atom_sites_solution_hydrogens geom
_atom_sites_solution_primary direct
_atom_sites_solution_secondary difmap
_audit_update_record
;
2015-05-03 deposited with the CCDC.
2016-01-14 downloaded from the CCDC.
;
_cell_angle_alpha 90
_cell_angle_beta 91.983(2)
_cell_angle_gamma 90
_cell_formula_units_Z 4
_cell_length_a 13.7511(6)
_cell_length_b 7.3953(3)
_cell_length_c 17.5013(8)
_cell_measurement_reflns_used 130
_cell_measurement_temperature 148.(2)
_cell_measurement_theta_max 30.3251
_cell_measurement_theta_min 2.9640
_cell_volume 1778.70(13)
_computing_cell_refinement 'APEX2 v2012.10-0 (Bruker AXS)'
_computing_data_collection 'APEX2 (Bruker, 2007)'
_computing_data_reduction 'SAINT V8.27B (Bruker AXS, 2009)'
_computing_molecular_graphics 'MERCURY (Macrae et al., 2006)'
_computing_publication_material 'PLATON V1.16 (Spek, 2009), SHELXTL V6.14 (Bruker, 2001)'
_computing_structure_refinement 'SHELXL-97 (Sheldrick, 2008)'
_computing_structure_solution 'SHELXS-97 (Sheldrick, 2008)'
_diffrn_ambient_temperature 148.(2)
_diffrn_detector_area_resol_mean 8.3333
_diffrn_measured_fraction_theta_full 0.998
_diffrn_measured_fraction_theta_max 0.998
_diffrn_measurement_device_type 'Bruker APEX II QUAZAR three-circle diffractometer'
_diffrn_measurement_method '\f and \w scans'
_diffrn_radiation_monochromator 'multilayer QUAZAR mirrors'
_diffrn_radiation_type MoK\a
_diffrn_radiation_wavelength 0.71073
_diffrn_reflns_av_R_equivalents 0.0339
_diffrn_reflns_av_sigmaI/netI 0.0181
_diffrn_reflns_limit_h_max 16
_diffrn_reflns_limit_h_min -16
_diffrn_reflns_limit_k_max 8
_diffrn_reflns_limit_k_min -8
_diffrn_reflns_limit_l_max 20
_diffrn_reflns_limit_l_min -20
_diffrn_reflns_number 12440
_diffrn_reflns_theta_full 24.99
_diffrn_reflns_theta_max 24.99
_diffrn_reflns_theta_min 2.33
_diffrn_source 'microfocus sealed tube'
_diffrn_source_type ImuS
_exptl_absorpt_coefficient_mu 0.091
_exptl_absorpt_correction_T_max 0.99
_exptl_absorpt_correction_T_min 0.85
_exptl_absorpt_correction_type multi-scan
_exptl_absorpt_process_details 'SADABS V2012/1 (Bruker AXS)'
_exptl_crystal_colour colourless
_exptl_crystal_density_diffrn 1.353
_exptl_crystal_density_method 'not measured'
_exptl_crystal_description block
_exptl_crystal_F_000 744
_exptl_crystal_size_max 0.250
_exptl_crystal_size_mid 0.140
_exptl_crystal_size_min 0.120
_refine_diff_density_max 0.139
_refine_diff_density_min -0.200
_refine_ls_extinction_method none
_refine_ls_goodness_of_fit_ref 1.109
_refine_ls_hydrogen_treatment constr
_refine_ls_matrix_type full
_refine_ls_number_parameters 127
_refine_ls_number_reflns 1567
_refine_ls_number_restraints 0
_refine_ls_restrained_S_all 1.109
_refine_ls_R_factor_all 0.0384
_refine_ls_R_factor_gt 0.0341
_refine_ls_shift/su_max 0.000
_refine_ls_shift/su_mean 0.000
_refine_ls_structure_factor_coef Fsqd
_refine_ls_weighting_details 'calc w=1/[\s^2^(Fo^2^)+(0.0388P)^2^+1.7641P] where P=(Fo^2^+2Fc^2^)/3'
_refine_ls_weighting_scheme calc
_refine_ls_wR_factor_gt 0.0944
_refine_ls_wR_factor_ref 0.0980
_reflns_number_gt 1404
_reflns_number_total 1567
_reflns_threshold_expression >2sigma(I)
_cod_data_source_file c5ce02261d2.cif
_cod_data_source_block I
_cod_depositor_comments 'Adding full bibliography for 7223878--7223882.cif.'
_cod_database_code 7223882

loop_
_space_group_symop_operation_xyz
'x, y, z'
'-x, y, -z+1/2'
'x+1/2, y+1/2, z'
'-x+1/2, y+1/2, -z+1/2'
'-x, -y, -z'
'x, -y, z-1/2'
'-x+1/2, -y+1/2, -z'
'x+1/2, -y+1/2, z-1/2'

loop_
_atom_site_type_symbol
_atom_site_label
_atom_site_fract_x
_atom_site_fract_y
_atom_site_fract_z
_atom_site_U_iso_or_equiv
_atom_site_adp_type
_atom_site_calc_flag
_atom_site_refinement_flags
_atom_site_occupancy
C C1 0.89982(10) 1.10490(19) 0.53757(8) 0.0231(3) Uani d . 1
C C2 0.74186(11) 1.0061(2) 0.62766(8) 0.0273(4) Uani d . 1
C C3 0.73251(10) 0.99275(18) 0.54557(8) 0.0212(3) Uani d . 1
C C4 0.64632(10) 0.93223(19) 0.51122(8) 0.0234(3) Uani d . 1
H H4 0.5932 0.8985 0.5415 0.028 Uiso calc R 1
C C5 0.63842(10) 0.92135(19) 0.43191(8) 0.0226(3) Uani d . 1
C C6 0.71502(11) 0.9694(2) 0.38672(8) 0.0245(3) Uani d . 1
H H6 0.7086 0.9612 0.3326 0.029 Uiso calc R 1
C C7 0.80117(10) 1.02971(19) 0.42144(8) 0.0236(3) Uani d . 1
H H7 0.854 1.063 0.3908 0.028 Uiso calc R 1
C C8 0.81114(10) 1.04203(18) 0.50057(8) 0.0212(3) Uani d . 1
C C9 0.52869(10) 0.8621(2) 0.32529(8) 0.0259(4) Uani d . 1
C C10 0.51502(10) 0.6992(2) 0.28836(8) 0.0288(4) Uani d . 1
H H10 0.5259 0.5886 0.3149 0.035 Uiso calc R 1
C C11 0.51436(11) 1.0250(2) 0.28832(9) 0.0311(4) Uani d . 1
H H11 0.524 1.1358 0.315 0.037 Uiso calc R 1
N N1 0.96910(9) 1.15364(18) 0.56955(7) 0.0298(3) Uani d . 1
N N2 0.75036(11) 1.0176(2) 0.69282(8) 0.0434(4) Uani d . 1
O O1 0.55071(7) 0.85684(16) 0.40425(6) 0.0316(3) Uani d . 1

loop_
_atom_site_aniso_label
_atom_site_aniso_U_11
_atom_site_aniso_U_22
_atom_site_aniso_U_33
_atom_site_aniso_U_12
_atom_site_aniso_U_13
_atom_site_aniso_U_23
C1 0.0254(8) 0.0230(7) 0.0210(7) 0.0012(6) 0.0035(6) 0.0004(6)
C2 0.0248(8) 0.0343(8) 0.0227(8) -0.0018(6) 0.0006(6) 0.0001(6)
C3 0.0251(7) 0.0207(7) 0.0177(7) 0.0025(6) -0.0008(6) 0.0005(5)
C4 0.0232(7) 0.0264(8) 0.0206(7) 0.0003(6) 0.0010(6) 0.0027(6)
C5 0.0230(7) 0.0243(7) 0.0200(7) 0.0004(6) -0.0037(6) 0.0025(6)
C6 0.0283(8) 0.0292(8) 0.0160(7) 0.0034(6) -0.0006(6) 0.0015(6)
C7 0.0245(7) 0.0257(8) 0.0210(7) 0.0018(6) 0.0033(6) 0.0030(6)
C8 0.0228(7) 0.0191(7) 0.0216(7) 0.0024(6) -0.0012(6) 0.0003(5)
C9 0.0199(7) 0.0395(9) 0.0182(7) -0.0030(6) -0.0027(6) 0.0013(6)
C10 0.0275(8) 0.0329(8) 0.0258(8) -0.0005(6) -0.0018(6) 0.0045(6)
C11 0.0358(9) 0.0324(9) 0.0246(8) -0.0029(7) -0.0049(6) -0.0028(6)
N1 0.0278(7) 0.0330(7) 0.0285(7) -0.0041(6) 0.0001(6) -0.0032(5)
N2 0.0433(9) 0.0655(11) 0.0214(8) -0.0052(7) -0.0004(6) -0.0029(7)
O1 0.0274(6) 0.0500(7) 0.0171(5) -0.0105(5) -0.0047(4) 0.0036(5)

loop_
_atom_type_symbol
_atom_type_description
_atom_type_scat_dispersion_real
_atom_type_scat_dispersion_imag
_atom_type_scat_source
C C 0.0033 0.0016 'International Tables Vol C Tables 4.2.6.8 and 6.1.1.4'
H H 0.0000 0.0000 'International Tables Vol C Tables 4.2.6.8 and 6.1.1.4'
N N 0.0061 0.0033 'International Tables Vol C Tables 4.2.6.8 and 6.1.1.4'
O O 0.0106 0.0060 'International Tables Vol C Tables 4.2.6.8 and 6.1.1.4'

loop_
_geom_angle_atom_site_label_1
_geom_angle_atom_site_label_2
_geom_angle_atom_site_label_3
_geom_angle_site_symmetry_1
_geom_angle_site_symmetry_3
_geom_angle
N1 C1 C8 . . 177.54(15)
N2 C2 C3 . . 179.18(17)
C4 C3 C8 . . 120.22(13)
C4 C3 C2 . . 120.03(13)
C8 C3 C2 . . 119.75(13)
C3 C4 C5 . . 119.22(13)
C3 C4 H4 . . 120.4
C5 C4 H4 . . 120.4
O1 C5 C6 . . 124.42(12)
O1 C5 C4 . . 114.22(12)
C6 C5 C4 . . 121.35(13)
C5 C6 C7 . . 119.17(13)
C5 C6 H6 . . 120.4
C7 C6 H6 . . 120.4
C6 C7 C8 . . 120.74(13)
C6 C7 H7 . . 119.6
C8 C7 H7 . . 119.6
C7 C8 C3 . . 119.30(13)
C7 C8 C1 . . 121.52(13)
C3 C8 C1 . . 119.18(12)
C10 C9 C11 . . 121.96(13)
C10 C9 O1 . . 117.29(13)
C11 C9 O1 . . 120.56(13)
C9 C10 C10 . 2_655 118.96(9)
C9 C10 H10 . . 120.5
C10 C10 H10 2_655 . 120.5
C9 C11 C11 . 2_655 119.07(9)
C9 C11 H11 . . 120.5
C11 C11 H11 2_655 . 120.5
C5 O1 C9 . . 119.67(11)

loop_
_geom_bond_atom_site_label_1
_geom_bond_atom_site_label_2
_geom_bond_site_symmetry_2
_geom_bond_distance
C1 N1 . 1.1462(19)
C1 C8 . 1.438(2)
C2 N2 . 1.1456(19)
C2 C3 . 1.441(2)
C3 C4 . 1.385(2)
C3 C8 . 1.408(2)
C4 C5 . 1.391(2)
C4 H4 . 0.95
C5 O1 . 1.3698(17)
C5 C6 . 1.385(2)
C6 C7 . 1.386(2)
C6 H6 . 0.95
C7 C8 . 1.390(2)
C7 H7 . 0.95
C9 C10 . 1.377(2)
C9 C11 . 1.378(2)
C9 O1 . 1.4049(17)
C10 C10 2_655 1.391(3)
C10 H10 . 0.95
C11 C11 2_655 1.385(3)
C11 H11 . 0.95

loop_
_geom_torsion_atom_site_label_1
_geom_torsion_atom_site_label_2
_geom_torsion_atom_site_label_3
_geom_torsion_atom_site_label_4
_geom_torsion_site_symmetry_4
_geom_torsion
N2 C2 C3 C4 . -170.(100)
N2 C2 C3 C8 . 6.(14)
C8 C3 C4 C5 . -0.2(2)
C2 C3 C4 C5 . 179.60(13)
C3 C4 C5 O1 . 178.91(13)
C3 C4 C5 C6 . 0.1(2)
O1 C5 C6 C7 . -178.70(13)
C4 C5 C6 C7 . -0.1(2)
C5 C6 C7 C8 . 0.0(2)
C6 C7 C8 C3 . -0.1(2)
C6 C7 C8 C1 . -179.76(13)
C4 C3 C8 C7 . 0.2(2)
C2 C3 C8 C7 . -179.62(13)
C4 C3 C8 C1 . 179.85(13)
C2 C3 C8 C1 . 0.1(2)
N1 C1 C8 C7 . -175.(4)
N1 C1 C8 C3 . 5.(4)
C11 C9 C10 C10 2_655 -0.6(3)
O1 C9 C10 C10 2_655 174.56(16)
C10 C9 C11 C11 2_655 -0.2(3)
O1 C9 C11 C11 2_655 -175.21(17)
C6 C5 O1 C9 . -9.8(2)
C4 C5 O1 C9 . 171.47(12)
C10 C9 O1 C5 . 116.78(15)
C11 C9 O1 C5 . -67.99(19)
